data_7032945
loop_
_publ_author_name
'Vr\'anov\'a, Iva'
'Jambor, Roman'
'R\%u\<zi\<cka, Ale\<s'
'Hoffmann, Alexander'
'Herres-Pawlis, Sonja'
'Dost\'al, Libor'

_publ_section_title
;
 Antimony(III) and bismuth(III) amides containing pendant N-donor
 groups--a combined experimental and theoretical study.
;
_journal_issue 1
_journal_name_full 'Dalton transactions (Cambridge, England : 2003)'
_journal_page_first 395
_journal_page_last 400
_journal_paper_doi 10.1039/c4dt02692f
_journal_volume 44
_journal_year 2015
_chemical_formula_moiety 'C10 H18 Cl2 N3 Sb, C H2 Cl2'
_chemical_formula_sum 'C11 H20 Cl4 N3 Sb'
_chemical_formula_weight 457.85
_chemical_name_systematic
;
 ?
;
_space_group_crystal_system monoclinic
_space_group_IT_number 14
_space_group_name_Hall '-P 2ybc'
_space_group_name_H-M_alt 'P 1 21/c 1'
_symmetry_space_group_name_Hall '-P 2ybc'
_symmetry_space_group_name_H-M 'P 1 21/c 1'
_atom_sites_solution_hydrogens geom
_atom_sites_solution_primary direct
_atom_sites_solution_secondary difmap
_audit_creation_method SHELXL-97
_cell_angle_alpha 90
_cell_angle_beta 113.379(8)
_cell_angle_gamma 90
_cell_formula_units_Z 8
_cell_length_a 8.6800(7)
_cell_length_b 26.242(2)
_cell_length_c 16.6360(12)
_cell_measurement_reflns_used 24490
_cell_measurement_temperature 150(1)
_cell_measurement_theta_max 27.5
_cell_measurement_theta_min 1
_cell_volume 3478.3(5)
_computing_cell_refinement 'COLLECT and DENZO'
_computing_data_collection 'COLLECT (Hooft, 1998) and DENZO (Otwinowski & Minor, 1997)'
_computing_data_reduction 'COLLECT and DENZO'
_computing_molecular_graphics 'PLATON (Spek, 2003)'
_computing_publication_material 'SHELXL-97 (Sheldrick, 2008)'
_computing_structure_refinement 'SHELXL-97 (Sheldrick, 1997)'
_computing_structure_solution 'SIR92 (Altomare et al., 1994)'
_diffrn_ambient_temperature 150(1)
_diffrn_detector_area_resol_mean 9.091
_diffrn_measured_fraction_theta_full 0.982
_diffrn_measured_fraction_theta_max 0.959
_diffrn_measurement_device_type 'Bruker Nonius KappaCCD area detector'
_diffrn_measurement_method '\f and \w scans to fill the Ewald sphere'
_diffrn_radiation_monochromator graphite
_diffrn_radiation_source 'fine-focus sealed tube'
_diffrn_radiation_type MoK\a
_diffrn_radiation_wavelength 0.71073
_diffrn_reflns_av_R_equivalents 0.0448
_diffrn_reflns_av_unetI/netI 0.0290
_diffrn_reflns_Laue_measured_fraction_full 0.982
_diffrn_reflns_Laue_measured_fraction_max 0.959
_diffrn_reflns_limit_h_max 11
_diffrn_reflns_limit_h_min -11
_diffrn_reflns_limit_k_max 34
_diffrn_reflns_limit_k_min -31
_diffrn_reflns_limit_l_max 21
_diffrn_reflns_limit_l_min -21
_diffrn_reflns_number 24447
_diffrn_reflns_point_group_measured_fraction_full 0.982
_diffrn_reflns_point_group_measured_fraction_max 0.959
_diffrn_reflns_theta_full 25.242
_diffrn_reflns_theta_max 27.249
_diffrn_reflns_theta_min 2.556
_diffrn_standards_number 0
_exptl_absorpt_coefficient_mu 2.192
_exptl_absorpt_correction_T_max 0.635
_exptl_absorpt_correction_T_min 0.455
_exptl_absorpt_correction_type integration
_exptl_absorpt_process_details
;
Gaussian integration (Coppens, 1970)
;
_exptl_crystal_colour colourless
_exptl_crystal_density_diffrn 1.749
_exptl_crystal_description block
_exptl_crystal_F_000 1808
_exptl_crystal_size_max 0.48
_exptl_crystal_size_mid 0.43
_exptl_crystal_size_min 0.29
_refine_diff_density_max 0.949
_refine_diff_density_min -1.162
_refine_diff_density_rms 0.123
_refine_ls_extinction_method none
_refine_ls_goodness_of_fit_ref 1.180
_refine_ls_hydrogen_treatment constr
_refine_ls_matrix_type full
_refine_ls_number_parameters 352
_refine_ls_number_reflns 7647
_refine_ls_number_restraints 24
_refine_ls_restrained_S_all 1.178
_refine_ls_R_factor_all 0.0368
_refine_ls_R_factor_gt 0.0313
_refine_ls_shift/su_max 0.002
_refine_ls_shift/su_mean 0.000
_refine_ls_structure_factor_coef Fsqd
_refine_ls_weighting_details 'w=1/[\s^2^(Fo^2^)+(0.0193P)^2^+7.9434P] where P=(Fo^2^+2Fc^2^)/3'
_refine_ls_weighting_scheme calc
_refine_ls_wR_factor_gt 0.0707
_refine_ls_wR_factor_ref 0.0740
_reflns_Friedel_coverage 0.000
_reflns_number_gt 6952
_reflns_number_total 7647
_reflns_threshold_expression 'I > 2\s(I)'
_cod_data_source_file c4dt02692f1.cif
_cod_data_source_block shelxl
_cod_depositor_comments 'Adding full bibliography for 7032942--7032945.cif.'
_cod_database_code 7032945
_shelx_space_group_comment
;
The symmetry employed for this shelxl refinement is uniquely defined
by the following loop, which should always be used as a source of
symmetry information in preference to the above space-group names.
They are only intended as comments.
;

loop_
_space_group_symop_operation_xyz
'x, y, z'
'-x, y+1/2, -z+1/2'
'-x, -y, -z'
'x, -y-1/2, z-1/2'

loop_
_atom_site_label
_atom_site_type_symbol
_atom_site_fract_x
_atom_site_fract_y
_atom_site_fract_z
_atom_site_U_iso_or_equiv
_atom_site_adp_type
_atom_site_occupancy
_atom_site_site_symmetry_order
_atom_site_calc_flag
_atom_site_refinement_flags_posn
_atom_site_refinement_flags_adp
_atom_site_refinement_flags_occupancy
_atom_site_disorder_assembly
_atom_site_disorder_group
Sb1 Sb 0.26001(2) 0.23046(2) 0.43487(2) 0.01619(6) Uani 1 1 d . . . . .
Sb2 Sb 0.52969(3) 0.06713(2) 0.61039(2) 0.01754(6) Uani 1 1 d . . . . .
Cl1 Cl 0.03837(10) 0.29421(3) 0.43641(6) 0.02542(17) Uani 1 1 d . . . . .
Cl2 Cl 0.47265(11) 0.16644(3) 0.41410(6) 0.03089(19) Uani 1 1 d . . . . .
Cl4 Cl 0.76419(12) 0.00154(3) 0.62397(7) 0.0338(2) Uani 1 1 d . . . . .
Cl3 Cl 0.31414(11) 0.13141(3) 0.61783(6) 0.02879(18) Uani 1 1 d . . . . .
N1 N 0.1595(3) 0.23640(10) 0.30212(17) 0.0185(5) Uani 1 1 d . . . . .
N4 N 0.6172(3) 0.06354(10) 0.74307(17) 0.0202(5) Uani 1 1 d . . . . .
C108 C 0.8692(4) 0.10855(14) 0.7572(2) 0.0268(7) Uani 1 1 d . . . . .
108A H 0.9453 0.0828 0.7523 0.032 Uiso 1 1 d R U . . .
108B H 0.9356 0.1364 0.7923 0.032 Uiso 1 1 d R U . . .
C106 C 0.1830(5) 0.00474(16) 0.5856(3) 0.0352(9) Uani 1 1 d . . . . .
106A H 0.1783 -0.0033 0.5284 0.042 Uiso 1 1 d R U . . .
106B H 0.1348 0.0378 0.5845 0.042 Uiso 1 1 d R U . . .
106C H 0.1211 -0.0203 0.6027 0.042 Uiso 1 1 d R U . . .
N5 N 0.3600(4) 0.00482(11) 0.6499(2) 0.0252(6) Uani 1 1 d . . . . .
C110 C 0.8531(5) 0.13035(15) 0.6112(2) 0.0300(8) Uani 1 1 d . . . . .
110A H 0.7795 0.1414 0.5538 0.036 Uiso 1 1 d R U . . .
110B H 0.8976 0.0974 0.6075 0.036 Uiso 1 1 d R U . . .
110C H 0.9436 0.1542 0.6356 0.036 Uiso 1 1 d R U . . .
N6 N 0.7589(3) 0.12733(10) 0.66823(18) 0.0224(6) Uani 1 1 d . . . . .
N3 N 0.4200(3) 0.29546(10) 0.39376(18) 0.0205(5) Uani 1 1 d . . . . .
C102 C 0.6324(5) 0.04914(13) 0.8767(2) 0.0284(8) Uani 1 1 d . . . . .
H102 H 0.6078 0.0379 0.9233 0.034 Uiso 1 1 d R U . . .
N2 N 0.0244(3) 0.17093(10) 0.37798(18) 0.0202(5) Uani 1 1 d . . . . .
C104 C 0.7627(4) 0.08620(13) 0.7992(2) 0.0225(7) Uani 1 1 d . . . . .
C1 C 0.0129(4) 0.21455(12) 0.2478(2) 0.0203(6) Uani 1 1 d . . . . .
C2 C -0.0065(4) 0.22449(13) 0.1630(2) 0.0250(7) Uani 1 1 d . . . . .
H2 H -0.0953 0.2141 0.1123 0.030 Uiso 1 1 d R U . . .
C10 C 0.5981(4) 0.29643(15) 0.4549(2) 0.0295(8) Uani 1 1 d . . . . .
H10A H 0.6588 0.3189 0.4324 0.035 Uiso 1 1 d R U . . .
H10B H 0.6439 0.2627 0.4605 0.035 Uiso 1 1 d R U . . .
H10C H 0.6077 0.3083 0.5113 0.035 Uiso 1 1 d R U . . .
C4 C 0.2347(4) 0.26008(12) 0.2538(2) 0.0210(6) Uani 1 1 d . . . . .
C6 C -0.0666(4) 0.16632(14) 0.4365(2) 0.0266(7) Uani 1 1 d . . . . .
H6A H -0.1033 0.1994 0.4462 0.032 Uiso 1 1 d R U . . .
H6B H 0.0069 0.1520 0.4914 0.032 Uiso 1 1 d R U . . .
H6C H -0.1622 0.1445 0.4097 0.032 Uiso 1 1 d R U . . .
C8 C 0.4060(4) 0.28067(14) 0.3044(2) 0.0255(7) Uani 1 1 d . . . . .
H8A H 0.4257 0.3102 0.2746 0.031 Uiso 1 1 d R U . . .
H8B H 0.4897 0.2551 0.3089 0.031 Uiso 1 1 d R U . . .
C7 C 0.0869(4) 0.12004(12) 0.3665(2) 0.0263(7) Uani 1 1 d . . . . .
H7A H -0.0058 0.0968 0.3440 0.032 Uiso 1 1 d R U . . .
H7B H 0.1658 0.1080 0.4221 0.032 Uiso 1 1 d R U . . .
H7C H 0.1409 0.1223 0.3263 0.032 Uiso 1 1 d R U . . .
C5 C -0.0898(4) 0.19130(13) 0.2911(2) 0.0230(7) Uani 1 1 d . . . . .
H5A H -0.1576 0.1639 0.2551 0.028 Uiso 1 1 d R U . . .
H5B H -0.1644 0.2166 0.2986 0.028 Uiso 1 1 d R U . . .
C103 C 0.7752(5) 0.07785(14) 0.8826(2) 0.0280(7) Uani 1 1 d . . . . .
H103 H 0.8613 0.0889 0.9339 0.034 Uiso 1 1 d R U . . .
C9 C 0.3458(5) 0.34638(13) 0.3896(3) 0.0292(8) Uani 1 1 d . . . . .
H9A H 0.3559 0.3564 0.4469 0.035 Uiso 1 1 d R U . . .
H9B H 0.2294 0.3455 0.3506 0.035 Uiso 1 1 d R U . . .
H9C H 0.4040 0.3704 0.3682 0.035 Uiso 1 1 d R U . . .
C101 C 0.5375(4) 0.04118(12) 0.7900(2) 0.0225(7) Uani 1 1 d . . . . .
C109 C 0.6955(5) 0.17850(13) 0.6763(3) 0.0305(8) Uani 1 1 d . . . . .
109A H 0.7881 0.2018 0.6992 0.037 Uiso 1 1 d R U . . .
109B H 0.6383 0.1771 0.7152 0.037 Uiso 1 1 d R U . . .
109C H 0.6190 0.1899 0.6197 0.037 Uiso 1 1 d R U . . .
C105 C 0.3678(5) 0.02005(14) 0.7376(2) 0.0277(7) Uani 1 1 d . . . . .
105A H 0.2824 0.0453 0.7316 0.033 Uiso 1 1 d R U . . .
105B H 0.3474 -0.0095 0.7670 0.033 Uiso 1 1 d R U . . .
C3 C 0.1347(4) 0.25376(13) 0.1676(2) 0.0239(7) Uani 1 1 d . . . . .
H3 H 0.1553 0.2662 0.1204 0.029 Uiso 1 1 d R U . . .
C107 C 0.4331(5) -0.04627(13) 0.6538(3) 0.0346(9) Uani 1 1 d . . . . .
107A H 0.3694 -0.0707 0.6709 0.042 Uiso 1 1 d R U . . .
107B H 0.5473 -0.0462 0.6958 0.042 Uiso 1 1 d R U . . .
107C H 0.4300 -0.0552 0.5972 0.042 Uiso 1 1 d R U . . .
Cl6 Cl 0.48075(14) 0.19275(6) 0.14909(8) 0.0568(3) Uani 1 1 d . . . . .
Cl7 Cl 0.81533(18) -0.02073(6) 0.09754(9) 0.0641(4) Uani 1 1 d . U . . .
Cl5 Cl 0.3506(3) 0.08870(5) 0.11722(11) 0.0885(6) Uani 1 1 d . . . . .
Cl8 Cl 0.8835(17) 0.0811(4) 0.1297(9) 0.091(3) Uani 0.5 1 d . U P A 1
C11 C 0.3234(7) 0.15021(17) 0.1503(3) 0.0498(12) Uani 1 1 d . . . . .
H11A H 0.3250 0.1487 0.2089 0.060 Uiso 1 1 d R U . . .
H11B H 0.2145 0.1630 0.1113 0.060 Uiso 1 1 d R U . . .
C12 C 0.9815(9) 0.0228(2) 0.1329(4) 0.0702(17) Uani 1 1 d . U . . .
H12A H 1.0605 0.0149 0.1919 0.084 Uiso 1 1 calc R U . A 1
H12B H 1.0405 0.0228 0.0941 0.084 Uiso 1 1 calc R U . A 1
Cl8A Cl 0.9437(17) 0.0902(4) 0.1307(9) 0.074(2) Uani 0.5 1 d . U P A 2

loop_
_atom_site_aniso_label
_atom_site_aniso_U_11
_atom_site_aniso_U_22
_atom_site_aniso_U_33
_atom_site_aniso_U_23
_atom_site_aniso_U_13
_atom_site_aniso_U_12
Sb1 0.01437(10) 0.01969(10) 0.01336(10) 0.00128(7) 0.00429(8) 0.00122(7)
Sb2 0.01808(10) 0.01937(10) 0.01615(11) -0.00259(8) 0.00785(8) 0.00014(8)
Cl1 0.0263(4) 0.0253(4) 0.0263(4) 0.0016(3) 0.0122(3) 0.0059(3)
Cl2 0.0240(4) 0.0316(4) 0.0369(5) -0.0010(4) 0.0119(4) 0.0069(3)
Cl4 0.0355(5) 0.0282(4) 0.0437(5) -0.0022(4) 0.0220(4) 0.0085(4)
Cl3 0.0251(4) 0.0304(4) 0.0299(4) -0.0028(3) 0.0100(3) 0.0070(3)
N1 0.0157(12) 0.0250(13) 0.0126(12) 0.0016(10) 0.0034(10) -0.0012(10)
N4 0.0207(13) 0.0241(13) 0.0168(13) -0.0004(11) 0.0083(11) -0.0008(11)
C108 0.0179(15) 0.0338(18) 0.0257(18) -0.0052(15) 0.0053(14) -0.0036(14)
C106 0.0270(18) 0.043(2) 0.036(2) -0.0063(17) 0.0125(17) -0.0110(17)
N5 0.0253(14) 0.0245(14) 0.0279(16) -0.0046(12) 0.0127(13) -0.0057(12)
C110 0.0276(17) 0.0358(19) 0.033(2) 0.0003(16) 0.0188(16) -0.0043(15)
N6 0.0205(13) 0.0248(14) 0.0229(14) -0.0025(11) 0.0098(12) -0.0045(11)
N3 0.0179(13) 0.0236(13) 0.0187(14) 0.0025(11) 0.0057(11) -0.0033(11)
C102 0.039(2) 0.0292(17) 0.0221(17) 0.0067(14) 0.0176(16) 0.0080(15)
N2 0.0189(12) 0.0220(13) 0.0191(14) 0.0023(11) 0.0069(11) -0.0014(11)
C104 0.0211(15) 0.0257(16) 0.0188(16) -0.0022(13) 0.0060(13) 0.0015(13)
C1 0.0163(14) 0.0234(15) 0.0175(15) -0.0001(12) 0.0029(12) 0.0032(12)
C2 0.0241(16) 0.0282(17) 0.0179(16) -0.0014(13) 0.0032(14) 0.0051(14)
C10 0.0160(15) 0.042(2) 0.0263(18) -0.0010(16) 0.0036(14) -0.0058(15)
C4 0.0211(15) 0.0256(16) 0.0182(16) 0.0020(13) 0.0098(13) 0.0007(13)
C6 0.0221(16) 0.0309(18) 0.0299(19) 0.0034(15) 0.0135(15) -0.0048(14)
C8 0.0218(16) 0.0354(18) 0.0213(17) 0.0046(14) 0.0106(14) -0.0028(14)
C7 0.0285(17) 0.0187(15) 0.0300(19) -0.0011(13) 0.0100(15) -0.0018(13)
C5 0.0165(14) 0.0269(16) 0.0204(16) -0.0022(13) 0.0019(13) -0.0035(13)
C103 0.0302(18) 0.0320(18) 0.0175(17) -0.0018(14) 0.0050(14) 0.0035(15)
C9 0.0287(18) 0.0246(17) 0.034(2) 0.0016(15) 0.0117(16) -0.0034(14)
C101 0.0290(17) 0.0190(15) 0.0246(17) 0.0022(13) 0.0160(15) 0.0026(13)
C109 0.0336(19) 0.0219(16) 0.042(2) -0.0024(15) 0.0206(18) -0.0048(14)
C105 0.0297(18) 0.0320(18) 0.0274(19) 0.0019(14) 0.0177(16) -0.0057(15)
C3 0.0271(17) 0.0263(16) 0.0171(16) 0.0034(13) 0.0075(14) 0.0063(14)
C107 0.042(2) 0.0218(17) 0.045(2) -0.0018(16) 0.0220(19) -0.0045(16)
Cl6 0.0317(5) 0.0924(10) 0.0438(6) -0.0122(6) 0.0123(5) 0.0072(6)
Cl7 0.0603(8) 0.0759(9) 0.0476(7) 0.0150(6) 0.0125(6) 0.0155(7)
Cl5 0.1562(17) 0.0449(7) 0.0645(9) 0.0058(6) 0.0437(11) 0.0411(9)
Cl8 0.174(11) 0.041(4) 0.045(2) -0.005(2) 0.030(5) 0.023(4)
C11 0.067(3) 0.039(2) 0.046(3) 0.003(2) 0.024(2) 0.019(2)
C12 0.098(5) 0.042(3) 0.062(4) 0.000(2) 0.023(3) 0.009(3)
Cl8A 0.141(7) 0.037(3) 0.044(2) -0.004(2) 0.036(4) 0.018(3)

loop_
_atom_type_symbol
_atom_type_description
_atom_type_scat_dispersion_real
_atom_type_scat_dispersion_imag
_atom_type_scat_source
C C 0.0033 0.0016 'International Tables Vol C Tables 4.2.6.8 and 6.1.1.4'
H H 0.0000 0.0000 'International Tables Vol C Tables 4.2.6.8 and 6.1.1.4'
N N 0.0061 0.0033 'International Tables Vol C Tables 4.2.6.8 and 6.1.1.4'
Cl Cl 0.1484 0.1585 'International Tables Vol C Tables 4.2.6.8 and 6.1.1.4'
Sb Sb -0.5866 1.5461 'International Tables Vol C Tables 4.2.6.8 and 6.1.1.4'

loop_
_exptl_crystal_face_index_h
_exptl_crystal_face_index_k
_exptl_crystal_face_index_l
_exptl_crystal_face_perp_dist
1 0 0 0.219
-1 0 0 0.173
0 -1 1 0.147
0 1 -1 0.129
0 1 1 0.157
0 -1 -1 0.135
0 1 0 0.214
0 -1 0 0.231

loop_
_geom_angle_atom_site_label_1
_geom_angle_atom_site_label_2
_geom_angle_atom_site_label_3
_geom_angle
N1 Sb1 N2 72.31(10)
N1 Sb1 N3 72.03(10)
N2 Sb1 N3 144.33(9)
N1 Sb1 Cl1 87.73(8)
N2 Sb1 Cl1 84.55(7)
N3 Sb1 Cl1 93.39(7)
N1 Sb1 Cl2 85.82(8)
N2 Sb1 Cl2 93.67(7)
N3 Sb1 Cl2 84.43(7)
Cl1 Sb1 Cl2 173.54(3)
N4 Sb2 N6 72.81(10)
N4 Sb2 N5 71.57(10)
N6 Sb2 N5 144.37(10)
N4 Sb2 Cl3 86.75(8)
N6 Sb2 Cl3 92.98(7)
N5 Sb2 Cl3 84.16(7)
N4 Sb2 Cl4 86.14(8)
N6 Sb2 Cl4 84.61(7)
N5 Sb2 Cl4 93.89(7)
Cl3 Sb2 Cl4 172.89(3)
C1 N1 C4 109.8(3)
C1 N1 Sb1 125.1(2)
C4 N1 Sb1 125.0(2)
C101 N4 C104 109.6(3)
C101 N4 Sb2 125.8(2)
C104 N4 Sb2 124.4(2)
C104 C108 N6 108.9(3)
C104 C108 108A 109.6
N6 C108 108A 109.8
C104 C108 108B 110.2
N6 C108 108B 110.1
108A C108 108B 108.3
N5 C106 106A 109.9
N5 C106 106B 109.3
106A C106 106B 109.5
N5 C106 106C 109.2
106A C106 106C 109.5
106B C106 106C 109.5
C107 N5 C106 109.6(3)
C107 N5 C105 110.5(3)
C106 N5 C105 109.8(3)
C107 N5 Sb2 108.9(2)
C106 N5 Sb2 111.5(2)
C105 N5 Sb2 106.54(19)
N6 C110 110A 109.6
N6 C110 110B 109.4
110A C110 110B 109.5
N6 C110 110C 109.4
110A C110 110C 109.5
110B C110 110C 109.5
C109 N6 C110 109.3(3)
C109 N6 C108 109.0(3)
C110 N6 C108 110.6(3)
C109 N6 Sb2 110.6(2)
C110 N6 Sb2 110.9(2)
C108 N6 Sb2 106.35(19)
C9 N3 C10 109.6(3)
C9 N3 C8 109.1(3)
C10 N3 C8 109.9(3)
C9 N3 Sb1 110.9(2)
C10 N3 Sb1 111.9(2)
C8 N3 Sb1 105.32(19)
C101 C102 C103 107.4(3)
C101 C102 H102 126.2
C103 C102 H102 126.4
C6 N2 C7 109.2(3)
C6 N2 C5 110.1(3)
C7 N2 C5 109.6(3)
C6 N2 Sb1 112.3(2)
C7 N2 Sb1 109.46(19)
C5 N2 Sb1 106.18(18)
C103 C104 N4 107.6(3)
C103 C104 C108 136.8(3)
N4 C104 C108 115.3(3)
N1 C1 C2 107.6(3)
N1 C1 C5 115.8(3)
C2 C1 C5 136.3(3)
C1 C2 C3 107.1(3)
C1 C2 H2 126.5
C3 C2 H2 126.4
N3 C10 H10A 109.2
N3 C10 H10B 109.3
H10A C10 H10B 109.5
N3 C10 H10C 109.9
H10A C10 H10C 109.5
H10B C10 H10C 109.5
C3 C4 N1 108.1(3)
C3 C4 C8 135.7(3)
N1 C4 C8 115.8(3)
N2 C6 H6A 109.6
N2 C6 H6B 109.4
H6A C6 H6B 109.5
N2 C6 H6C 109.5
H6A C6 H6C 109.5
H6B C6 H6C 109.5
C4 C8 N3 109.0(3)
C4 C8 H8A 109.9
N3 C8 H8A 109.8
C4 C8 H8B 110.0
N3 C8 H8B 109.8
H8A C8 H8B 108.3
N2 C7 H7A 109.3
N2 C7 H7B 109.3
H7A C7 H7B 109.5
N2 C7 H7C 109.8
H7A C7 H7C 109.5
H7B C7 H7C 109.5
C1 C5 N2 108.8(3)
C1 C5 H5A 109.8
N2 C5 H5A 109.9
C1 C5 H5B 110.0
N2 C5 H5B 110.0
H5A C5 H5B 108.3
C104 C103 C102 107.5(3)
C104 C103 H103 126.3
C102 C103 H103 126.2
N3 C9 H9A 109.7
N3 C9 H9B 109.5
H9A C9 H9B 109.5
N3 C9 H9C 109.3
H9A C9 H9C 109.5
H9B C9 H9C 109.5
N4 C101 C102 108.0(3)
N4 C101 C105 115.7(3)
C102 C101 C105 135.9(3)
N6 C109 109A 109.3
N6 C109 109B 109.7
109A C109 109B 109.5
N6 C109 109C 109.4
109A C109 109C 109.5
109B C109 109C 109.5
N5 C105 C101 108.9(3)
N5 C105 105A 110.3
C101 C105 105A 110.0
N5 C105 105B 109.5
C101 C105 105B 109.8
105A C105 105B 108.3
C4 C3 C2 107.3(3)
C4 C3 H3 126.2
C2 C3 H3 126.4
N5 C107 107A 109.3
N5 C107 107B 109.5
107A C107 107B 109.5
N5 C107 107C 109.6
107A C107 107C 109.5
107B C107 107C 109.5
Cl5 C11 Cl6 112.1(3)
Cl5 C11 H11A 109.2
Cl6 C11 H11A 109.5
Cl5 C11 H11B 109.0
Cl6 C11 H11B 109.0
H11A C11 H11B 107.9
Cl8 C12 Cl7 103.6(5)
Cl7 C12 Cl8A 121.1(5)
Cl8 C12 H12A 111.0
Cl7 C12 H12A 111.0
Cl8 C12 H12B 111.0
Cl7 C12 H12B 111.0
H12A C12 H12B 109.0

loop_
_geom_bond_atom_site_label_1
_geom_bond_atom_site_label_2
_geom_bond_distance
Sb1 N1 2.033(3)
Sb1 N2 2.446(3)
Sb1 N3 2.462(3)
Sb1 Cl1 2.5574(8)
Sb1 Cl2 2.6181(9)
Sb2 N4 2.032(3)
Sb2 N6 2.421(3)
Sb2 N5 2.459(3)
Sb2 Cl3 2.5583(9)
Sb2 Cl4 2.6061(9)
N1 C1 1.361(4)
N1 C4 1.369(4)
N4 C101 1.364(4)
N4 C104 1.373(4)
C108 C104 1.484(5)
C108 N6 1.491(4)
C108 108A 0.9700
C108 108B 0.9699
C106 N5 1.483(5)
C106 106A 0.9600
C106 106B 0.9600
C106 106C 0.9601
N5 C107 1.474(5)
N5 C105 1.487(4)
C110 N6 1.480(4)
C110 110A 0.9599
C110 110B 0.9600
C110 110C 0.9601
N6 C109 1.477(4)
N3 C9 1.473(4)
N3 C10 1.475(4)
N3 C8 1.494(4)
C102 C101 1.365(5)
C102 C103 1.420(5)
C102 H102 0.9301
N2 C6 1.482(4)
N2 C7 1.482(4)
N2 C5 1.490(4)
C104 C103 1.365(5)
C1 C2 1.378(5)
C1 C5 1.482(5)
C2 C3 1.423(5)
C2 H2 0.9300
C10 H10A 0.9602
C10 H10B 0.9600
C10 H10C 0.9599
C4 C3 1.361(5)
C4 C8 1.489(5)
C6 H6A 0.9602
C6 H6B 0.9599
C6 H6C 0.9599
C8 H8A 0.9699
C8 H8B 0.9700
C7 H7A 0.9600
C7 H7B 0.9600
C7 H7C 0.9601
C5 H5A 0.9699
C5 H5B 0.9700
C103 H103 0.9300
C9 H9A 0.9600
C9 H9B 0.9600
C9 H9C 0.9601
C101 C105 1.489(5)
C109 109A 0.9600
C109 109B 0.9599
C109 109C 0.9600
C105 105A 0.9700
C105 105B 0.9700
C3 H3 0.9299
C107 107A 0.9600
C107 107B 0.9600
C107 107C 0.9600
Cl6 C11 1.770(5)
Cl7 C12 1.749(6)
Cl5 C11 1.752(4)
Cl8 C12 1.740(15)
C11 H11A 0.9701
C11 H11B 0.9699
C12 Cl8A 1.797(13)
C12 H12A 0.9700
C12 H12B 0.9700
